data_4022016
loop_
_publ_author_name
'Bin Wang'
'Minxiong Li'
'Shansheng Xu'
'Haibin Song'
'Baiquan Wang'

_publ_section_title
;
 A General Synthetic Route to 6,6-Substituted-6H-dibenzo[b,d]pyrans
 from Dibenzofuran
;
_journal_name_full 'Journal of Organic Chemistry'
_journal_page_first 8291
_journal_page_last 8293
_journal_paper_doi 10.1021/jo061415r
_journal_volume 71
_journal_year 2006
_chemical_formula_sum 'C20 H16 O'
_chemical_formula_weight 272.33
_chemical_name_systematic
; 
 ? 
;
_space_group_IT_number 14
_symmetry_cell_setting monoclinic
_symmetry_space_group_name_Hall '-P 2ybc'
_symmetry_space_group_name_H-M 'P 1 21/c 1'
_atom_sites_solution_hydrogens geom
_atom_sites_solution_primary direct
_atom_sites_solution_secondary difmap
_audit_creation_method SHELXL-97
_cell_angle_alpha 90.00
_cell_angle_beta 101.532(3)
_cell_angle_gamma 90.00
_cell_formula_units_Z 8
_cell_length_a 16.447(3)
_cell_length_b 13.067(2)
_cell_length_c 13.693(2)
_cell_measurement_reflns_used 2774
_cell_measurement_temperature 294(2)
_cell_measurement_theta_max 22.89
_cell_measurement_theta_min 2.18
_cell_volume 2883.5(8)
_computing_cell_refinement 'Bruker SMART'
_computing_data_collection 'Bruker SMART'
_computing_data_reduction 'Bruker SAINT'
_computing_molecular_graphics 'Bruker SHELXTL'
_computing_publication_material 'Bruker SHELXTL'
_computing_structure_refinement 'SHELXL-97 (Sheldrick, 1997)'
_computing_structure_solution 'SHELXS-97 (Sheldrick, 1990)'
_diffrn_ambient_temperature 294(2)
_diffrn_measured_fraction_theta_full 0.996
_diffrn_measured_fraction_theta_max 0.996
_diffrn_measurement_device_type 'CCD area detector'
_diffrn_measurement_method 'phi and omega scans'
_diffrn_radiation_monochromator graphite
_diffrn_radiation_source 'fine-focus sealed tube'
_diffrn_radiation_type MoK\a
_diffrn_radiation_wavelength 0.71073
_diffrn_reflns_av_R_equivalents 0.0559
_diffrn_reflns_av_sigmaI/netI 0.0756
_diffrn_reflns_limit_h_max 14
_diffrn_reflns_limit_h_min -20
_diffrn_reflns_limit_k_max 16
_diffrn_reflns_limit_k_min -11
_diffrn_reflns_limit_l_max 17
_diffrn_reflns_limit_l_min -15
_diffrn_reflns_number 16027
_diffrn_reflns_theta_full 26.46
_diffrn_reflns_theta_max 26.46
_diffrn_reflns_theta_min 2.01
_exptl_absorpt_coefficient_mu 0.076
_exptl_absorpt_correction_T_max 1.00000
_exptl_absorpt_correction_T_min 0.624081
_exptl_absorpt_correction_type multi-scan
_exptl_absorpt_process_details SADABS
_exptl_crystal_density_diffrn 1.255
_exptl_crystal_density_meas ?
_exptl_crystal_density_method 'not measured'
_exptl_crystal_F_000 1152
_exptl_crystal_size_max 0.40
_exptl_crystal_size_mid 0.36
_exptl_crystal_size_min 0.22
_refine_diff_density_max 0.180
_refine_diff_density_min -0.155
_refine_diff_density_rms 0.036
_refine_ls_extinction_coef 0.0095(7)
_refine_ls_extinction_expression Fc^*^=kFc[1+0.001xFc^2^\l^3^/sin(2\q)]^-1/4^
_refine_ls_extinction_method SHELXL
_refine_ls_goodness_of_fit_ref 0.974
_refine_ls_hydrogen_treatment constr
_refine_ls_matrix_type full
_refine_ls_number_parameters 382
_refine_ls_number_reflns 5930
_refine_ls_number_restraints 0
_refine_ls_restrained_S_all 0.974
_refine_ls_R_factor_all 0.1187
_refine_ls_R_factor_gt 0.0438
_refine_ls_shift/su_max 0.003
_refine_ls_shift/su_mean 0.000
_refine_ls_structure_factor_coef Fsqd
_refine_ls_weighting_details 'calc w=1/[\s^2^(Fo^2^)+(0.0480P)^2^+0.0000P] where P=(Fo^2^+2Fc^2^)/3'
_refine_ls_weighting_scheme calc
_refine_ls_wR_factor_gt 0.0889
_refine_ls_wR_factor_ref 0.1145
_reflns_number_gt 3002
_reflns_number_total 5930
_reflns_threshold_expression >2sigma(I)
_cod_data_source_file jo061415rsi20060803_111450_2.cif
_cod_depositor_comments
;
The following automatic conversions were performed:
'_symmetry_cell_setting' value 'Monoclinic' changed to 'monoclinic'
according to '/home/saulius/struct/CIF-dictionaries/cif_core.dic'
dictionary named 'cif_core.dic' version 2.4.1 from
2010-06-29.

'_exptl_absorpt_correction_type' value 'MULTI-SCAN' changed
to 'multi-scan' according to
'/home/saulius/struct/CIF-dictionaries/cif_core.dic' dictionary named
'cif_core.dic' version 2.4.1 from 2010-06-29.

Automatic conversion script
Id: cif_fix_enum 1527 2010-12-29 10:47:43Z saulius 

The following automatic conversions were performed:

'_exptl_crystal_density_meas' value 'NONE' was changed to '?' - the
value is perceived as not measured.

Automatic conversion script
Id: cif_fix_values 3008 2015-01-20 13:52:24Z robertas 
;
_cod_original_sg_symbol_H-M 'P 21/c'
_cod_database_code 4022016

loop_
_symmetry_equiv_pos_as_xyz
'x, y, z'
'-x, y+1/2, -z+1/2'
'-x, -y, -z'
'x, -y-1/2, z-1/2'

loop_
_atom_site_label
_atom_site_type_symbol
_atom_site_fract_x
_atom_site_fract_y
_atom_site_fract_z
_atom_site_U_iso_or_equiv
_atom_site_adp_type
_atom_site_occupancy
_atom_site_symmetry_multiplicity
_atom_site_calc_flag
_atom_site_refinement_flags
O1 O 0.11129(8) 0.98346(10) 0.24402(10) 0.0487(4) Uani 1 1 d .
O2 O 0.38608(7) 0.23950(10) 0.08425(9) 0.0408(3) Uani 1 1 d .
C1 C 0.17662(12) 0.97727(17) 0.32406(14) 0.0428(5) Uani 1 1 d .
C2 C 0.19273(14) 1.06260(18) 0.38489(17) 0.0578(6) Uani 1 1 d .
H2 H 0.1588 1.1200 0.3730 0.069 Uiso 1 1 calc R
C3 C 0.26021(15) 1.0609(2) 0.46364(17) 0.0654(7) Uani 1 1 d .
H3 H 0.2723 1.1178 0.5047 0.078 Uiso 1 1 calc R
C4 C 0.30946(14) 0.9751(2) 0.48128(16) 0.0629(7) Uani 1 1 d .
H4 H 0.3544 0.9741 0.5347 0.075 Uiso 1 1 calc R
C5 C 0.29280(12) 0.89128(19) 0.42079(15) 0.0523(6) Uani 1 1 d .
H5 H 0.3262 0.8335 0.4344 0.063 Uiso 1 1 calc R
C6 C 0.22678(11) 0.89071(16) 0.33924(13) 0.0404(5) Uani 1 1 d .
C7 C 0.21037(11) 0.80917(15) 0.26506(14) 0.0391(5) Uani 1 1 d .
C8 C 0.26972(12) 0.73631(18) 0.25377(16) 0.0520(6) Uani 1 1 d .
H8 H 0.3210 0.7363 0.2973 0.062 Uiso 1 1 calc R
C9 C 0.25334(14) 0.66449(18) 0.17916(18) 0.0606(6) Uani 1 1 d .
H9 H 0.2934 0.6161 0.1729 0.073 Uiso 1 1 calc R
C10 C 0.17863(14) 0.66360(18) 0.11405(17) 0.0603(6) Uani 1 1 d .
H10 H 0.1678 0.6149 0.0636 0.072 Uiso 1 1 calc R
C11 C 0.11957(13) 0.73524(18) 0.12365(16) 0.0541(6) Uani 1 1 d .
H11 H 0.0688 0.7345 0.0791 0.065 Uiso 1 1 calc R
C12 C 0.13398(11) 0.80853(16) 0.19832(14) 0.0406(5) Uani 1 1 d .
C13 C 0.06979(11) 0.88757(16) 0.21228(14) 0.0429(5) Uani 1 1 d .
C14 C 0.01164(13) 0.91612(19) 0.11495(15) 0.0629(7) Uani 1 1 d .
H14A H -0.0212 0.9742 0.1257 0.094 Uiso 1 1 calc R
H14B H -0.0242 0.8594 0.0921 0.094 Uiso 1 1 calc R
H14C H 0.0437 0.9328 0.0657 0.094 Uiso 1 1 calc R
C15 C 0.01901(11) 0.85424(16) 0.28900(14) 0.0413(5) Uani 1 1 d .
C16 C -0.01144(12) 0.92564(17) 0.34727(16) 0.0559(6) Uani 1 1 d .
H16 H 0.0021 0.9943 0.3425 0.067 Uiso 1 1 calc R
C17 C -0.06116(13) 0.8969(2) 0.41191(17) 0.0623(6) Uani 1 1 d .
H17 H -0.0799 0.9461 0.4513 0.075 Uiso 1 1 calc R
C18 C -0.08343(12) 0.7971(2) 0.41915(16) 0.0579(6) Uani 1 1 d .
H18 H -0.1179 0.7783 0.4623 0.070 Uiso 1 1 calc R
C19 C -0.05455(14) 0.72493(19) 0.36219(18) 0.0638(7) Uani 1 1 d .
H19 H -0.0692 0.6566 0.3667 0.077 Uiso 1 1 calc R
C20 C -0.00357(13) 0.75346(18) 0.29793(17) 0.0560(6) Uani 1 1 d .
H20 H 0.0159 0.7037 0.2599 0.067 Uiso 1 1 calc R
C21 C 0.44985(11) 0.22078(15) 0.03489(13) 0.0349(5) Uani 1 1 d .
C22 C 0.45998(12) 0.28883(16) -0.03885(14) 0.0445(5) Uani 1 1 d .
H22 H 0.4239 0.3439 -0.0545 0.053 Uiso 1 1 calc R
C23 C 0.52367(12) 0.27467(17) -0.08894(15) 0.0492(6) Uani 1 1 d .
H23 H 0.5306 0.3202 -0.1389 0.059 Uiso 1 1 calc R
C24 C 0.57705(12) 0.19363(17) -0.06549(15) 0.0480(6) Uani 1 1 d .
H24 H 0.6196 0.1836 -0.1001 0.058 Uiso 1 1 calc R
C25 C 0.56754(11) 0.12722(16) 0.00925(14) 0.0443(5) Uani 1 1 d .
H25 H 0.6043 0.0729 0.0251 0.053 Uiso 1 1 calc R
C26 C 0.50380(10) 0.13976(14) 0.06172(13) 0.0332(5) Uani 1 1 d .
C27 C 0.49259(10) 0.07494(14) 0.14562(13) 0.0351(5) Uani 1 1 d .
C28 C 0.55382(11) 0.00889(16) 0.19420(15) 0.0447(5) Uani 1 1 d .
H28 H 0.6042 0.0047 0.1733 0.054 Uiso 1 1 calc R
C29 C 0.54089(13) -0.05058(17) 0.27299(15) 0.0523(6) Uani 1 1 d .
H29 H 0.5820 -0.0954 0.3040 0.063 Uiso 1 1 calc R
C30 C 0.46743(13) -0.04368(17) 0.30568(16) 0.0529(6) Uani 1 1 d .
H30 H 0.4587 -0.0836 0.3589 0.063 Uiso 1 1 calc R
C31 C 0.40654(12) 0.02273(17) 0.25927(14) 0.0477(5) Uani 1 1 d .
H31 H 0.3573 0.0281 0.2826 0.057 Uiso 1 1 calc R
C32 C 0.41736(11) 0.08162(14) 0.17842(13) 0.0367(5) Uani 1 1 d .
C33 C 0.34935(11) 0.15055(15) 0.12326(13) 0.0383(5) Uani 1 1 d .
C34 C 0.29731(12) 0.19843(17) 0.19174(15) 0.0523(6) Uani 1 1 d .
H34A H 0.3332 0.2304 0.2473 0.078 Uiso 1 1 calc R
H34B H 0.2651 0.1462 0.2156 0.078 Uiso 1 1 calc R
H34C H 0.2608 0.2488 0.1555 0.078 Uiso 1 1 calc R
C35 C 0.29387(10) 0.09344(16) 0.03719(14) 0.0387(5) Uani 1 1 d .
C36 C 0.25969(12) -0.00027(18) 0.05336(17) 0.0533(6) Uani 1 1 d .
H36 H 0.2700 -0.0278 0.1173 0.064 Uiso 1 1 calc R
C37 C 0.21084(12) -0.05370(19) -0.0232(2) 0.0639(7) Uani 1 1 d .
H37 H 0.1889 -0.1168 -0.0105 0.077 Uiso 1 1 calc R
C38 C 0.19423(13) -0.0143(2) -0.1181(2) 0.0661(7) Uani 1 1 d .
H38 H 0.1620 -0.0508 -0.1701 0.079 Uiso 1 1 calc R
C39 C 0.22568(13) 0.0793(2) -0.13505(17) 0.0668(7) Uani 1 1 d .
H39 H 0.2136 0.1072 -0.1988 0.080 Uiso 1 1 calc R
C40 C 0.27527(12) 0.13314(18) -0.05856(15) 0.0520(6) Uani 1 1 d .
H40 H 0.2963 0.1966 -0.0716 0.062 Uiso 1 1 calc R

loop_
_atom_site_aniso_label
_atom_site_aniso_U_11
_atom_site_aniso_U_22
_atom_site_aniso_U_33
_atom_site_aniso_U_23
_atom_site_aniso_U_13
_atom_site_aniso_U_12
O1 0.0517(8) 0.0405(9) 0.0525(9) 0.0035(7) 0.0069(7) 0.0032(7)
O2 0.0420(7) 0.0393(9) 0.0428(8) 0.0018(7) 0.0128(6) 0.0058(6)
C1 0.0460(12) 0.0458(14) 0.0386(12) -0.0004(11) 0.0133(10) -0.0117(11)
C2 0.0648(15) 0.0497(16) 0.0651(16) -0.0076(13) 0.0276(13) -0.0171(12)
C3 0.0735(17) 0.074(2) 0.0546(16) -0.0208(14) 0.0262(14) -0.0355(15)
C4 0.0614(15) 0.084(2) 0.0419(14) -0.0009(15) 0.0074(12) -0.0286(15)
C5 0.0491(12) 0.0656(17) 0.0414(13) 0.0061(12) 0.0071(10) -0.0111(11)
C6 0.0413(11) 0.0485(14) 0.0327(11) 0.0051(10) 0.0105(9) -0.0048(10)
C7 0.0392(11) 0.0439(13) 0.0354(11) 0.0060(10) 0.0107(9) 0.0007(10)
C8 0.0451(12) 0.0592(16) 0.0521(14) 0.0057(13) 0.0105(10) 0.0067(11)
C9 0.0616(15) 0.0560(17) 0.0696(17) -0.0023(14) 0.0263(14) 0.0143(12)
C10 0.0660(15) 0.0592(17) 0.0607(15) -0.0175(13) 0.0242(13) -0.0020(13)
C11 0.0478(12) 0.0655(16) 0.0489(13) -0.0102(12) 0.0093(10) -0.0020(12)
C12 0.0425(11) 0.0448(13) 0.0358(11) -0.0015(10) 0.0106(9) 0.0006(10)
C13 0.0412(11) 0.0434(14) 0.0421(12) -0.0018(10) 0.0037(10) 0.0026(10)
C14 0.0568(13) 0.0779(19) 0.0493(13) 0.0073(13) -0.0008(11) 0.0162(12)
C15 0.0338(10) 0.0442(14) 0.0431(12) -0.0040(11) 0.0008(9) 0.0036(10)
C16 0.0554(13) 0.0460(15) 0.0697(16) -0.0095(13) 0.0211(12) -0.0001(11)
C17 0.0587(14) 0.0663(18) 0.0665(16) -0.0143(14) 0.0240(13) 0.0042(13)
C18 0.0464(13) 0.075(2) 0.0550(14) -0.0021(14) 0.0159(11) -0.0013(13)
C19 0.0623(14) 0.0582(17) 0.0746(16) 0.0001(14) 0.0226(13) -0.0087(12)
C20 0.0568(13) 0.0505(16) 0.0634(15) -0.0114(12) 0.0184(12) 0.0019(12)
C21 0.0330(10) 0.0392(13) 0.0323(10) -0.0041(10) 0.0057(9) -0.0035(9)
C22 0.0475(12) 0.0419(14) 0.0432(12) 0.0057(11) 0.0071(10) 0.0014(10)
C23 0.0527(13) 0.0549(16) 0.0412(12) 0.0050(11) 0.0124(11) -0.0119(12)
C24 0.0422(12) 0.0577(16) 0.0473(13) -0.0030(12) 0.0168(10) -0.0066(11)
C25 0.0382(11) 0.0465(14) 0.0488(13) -0.0061(11) 0.0097(10) -0.0012(10)
C26 0.0331(10) 0.0340(12) 0.0322(10) -0.0050(9) 0.0053(9) -0.0022(9)
C27 0.0325(10) 0.0360(12) 0.0347(11) -0.0032(9) 0.0020(9) 0.0001(9)
C28 0.0393(11) 0.0456(14) 0.0464(12) -0.0031(11) 0.0019(10) 0.0032(10)
C29 0.0561(14) 0.0452(15) 0.0486(13) 0.0068(11) -0.0066(11) 0.0078(11)
C30 0.0608(14) 0.0530(15) 0.0425(12) 0.0124(11) 0.0043(11) -0.0006(12)
C31 0.0479(12) 0.0561(15) 0.0394(12) 0.0040(11) 0.0092(10) -0.0006(11)
C32 0.0403(11) 0.0374(12) 0.0316(11) -0.0006(10) 0.0053(9) 0.0008(9)
C33 0.0373(10) 0.0421(13) 0.0374(11) 0.0049(10) 0.0118(9) 0.0044(9)
C34 0.0502(12) 0.0626(16) 0.0481(12) 0.0027(12) 0.0195(10) 0.0134(11)
C35 0.0296(10) 0.0473(14) 0.0405(12) -0.0006(10) 0.0103(9) 0.0063(9)
C36 0.0426(12) 0.0602(16) 0.0571(14) 0.0039(13) 0.0100(11) -0.0034(11)
C37 0.0424(13) 0.0634(17) 0.0855(19) -0.0087(15) 0.0121(13) -0.0084(11)
C38 0.0411(13) 0.092(2) 0.0639(17) -0.0229(16) 0.0065(12) -0.0072(13)
C39 0.0546(14) 0.096(2) 0.0456(14) 0.0005(15) 0.0003(12) -0.0068(14)
C40 0.0472(12) 0.0617(16) 0.0447(13) 0.0038(12) 0.0036(10) -0.0042(11)

loop_
_atom_type_symbol
_atom_type_description
_atom_type_scat_dispersion_real
_atom_type_scat_dispersion_imag
_atom_type_scat_source
C C 0.0033 0.0016 'International Tables Vol C Tables 4.2.6.8 and 6.1.1.4'
H H 0.0000 0.0000 'International Tables Vol C Tables 4.2.6.8 and 6.1.1.4'
O O 0.0106 0.0060 'International Tables Vol C Tables 4.2.6.8 and 6.1.1.4'

loop_
_geom_angle_atom_site_label_1
_geom_angle_atom_site_label_2
_geom_angle_atom_site_label_3
_geom_angle
C1 O1 C13 115.70(15)
C21 O2 C33 116.70(14)
O1 C1 C2 117.2(2)
O1 C1 C6 120.82(18)
C2 C1 C6 121.89(19)
C3 C2 C1 118.8(2)
C3 C2 H2 120.6
C1 C2 H2 120.6
C4 C3 C2 120.2(2)
C4 C3 H3 119.9
C2 C3 H3 119.9
C5 C4 C3 120.4(2)
C5 C4 H4 119.8
C3 C4 H4 119.8
C4 C5 C6 121.3(2)
C4 C5 H5 119.4
C6 C5 H5 119.4
C1 C6 C5 117.3(2)
C1 C6 C7 117.91(17)
C5 C6 C7 124.59(19)
C8 C7 C12 118.76(19)
C8 C7 C6 122.65(18)
C12 C7 C6 118.44(17)
C9 C8 C7 120.8(2)
C9 C8 H8 119.6
C7 C8 H8 119.6
C10 C9 C8 120.5(2)
C10 C9 H9 119.7
C8 C9 H9 119.7
C9 C10 C11 119.5(2)
C9 C10 H10 120.2
C11 C10 H10 120.2
C10 C11 C12 121.4(2)
C10 C11 H11 119.3
C12 C11 H11 119.3
C11 C12 C7 119.01(18)
C11 C12 C13 122.88(17)
C7 C12 C13 118.10(18)
O1 C13 C12 109.16(15)
O1 C13 C14 103.06(16)
C12 C13 C14 112.81(17)
O1 C13 C15 109.19(15)
C12 C13 C15 112.46(17)
C14 C13 C15 109.70(15)
C13 C14 H14A 109.5
C13 C14 H14B 109.5
H14A C14 H14B 109.5
C13 C14 H14C 109.5
H14A C14 H14C 109.5
H14B C14 H14C 109.5
C20 C15 C16 117.2(2)
C20 C15 C13 121.72(18)
C16 C15 C13 120.9(2)
C17 C16 C15 121.2(2)
C17 C16 H16 119.4
C15 C16 H16 119.4
C18 C17 C16 120.8(2)
C18 C17 H17 119.6
C16 C17 H17 119.6
C17 C18 C19 119.3(2)
C17 C18 H18 120.4
C19 C18 H18 120.4
C18 C19 C20 120.1(2)
C18 C19 H19 120.0
C20 C19 H19 120.0
C15 C20 C19 121.5(2)
C15 C20 H20 119.3
C19 C20 H20 119.3
O2 C21 C22 117.34(17)
O2 C21 C26 121.08(16)
C22 C21 C26 121.51(17)
C23 C22 C21 119.58(19)
C23 C22 H22 120.2
C21 C22 H22 120.2
C24 C23 C22 120.20(19)
C24 C23 H23 119.9
C22 C23 H23 119.9
C23 C24 C25 119.92(19)
C23 C24 H24 120.0
C25 C24 H24 120.0
C24 C25 C26 121.26(19)
C24 C25 H25 119.4
C26 C25 H25 119.4
C21 C26 C25 117.50(17)
C21 C26 C27 118.37(16)
C25 C26 C27 124.09(17)
C28 C27 C32 119.13(17)
C28 C27 C26 122.69(17)
C32 C27 C26 118.17(16)
C29 C28 C27 120.89(19)
C29 C28 H28 119.6
C27 C28 H28 119.6
C30 C29 C28 120.08(19)
C30 C29 H29 120.0
C28 C29 H29 120.0
C29 C30 C31 119.7(2)
C29 C30 H30 120.1
C31 C30 H30 120.1
C30 C31 C32 121.25(19)
C30 C31 H31 119.4
C32 C31 H31 119.4
C31 C32 C27 118.90(17)
C31 C32 C33 121.83(17)
C27 C32 C33 119.25(16)
O2 C33 C32 109.73(14)
O2 C33 C34 102.86(16)
C32 C33 C34 112.75(15)
O2 C33 C35 109.43(14)
C32 C33 C35 111.14(16)
C34 C33 C35 110.60(14)
C33 C34 H34A 109.5
C33 C34 H34B 109.5
H34A C34 H34B 109.5
C33 C34 H34C 109.5
H34A C34 H34C 109.5
H34B C34 H34C 109.5
C36 C35 C40 117.56(19)
C36 C35 C33 120.42(18)
C40 C35 C33 122.01(18)
C37 C36 C35 121.4(2)
C37 C36 H36 119.3
C35 C36 H36 119.3
C38 C37 C36 120.4(2)
C38 C37 H37 119.8
C36 C37 H37 119.8
C39 C38 C37 119.1(2)
C39 C38 H38 120.5
C37 C38 H38 120.5
C38 C39 C40 120.8(2)
C38 C39 H39 119.6
C40 C39 H39 119.6
C39 C40 C35 120.7(2)
C39 C40 H40 119.6
C35 C40 H40 119.6

loop_
_geom_bond_atom_site_label_1
_geom_bond_atom_site_label_2
_geom_bond_distance
O1 C1 1.375(2)
O1 C13 1.451(2)
O2 C21 1.379(2)
O2 C33 1.460(2)
C1 C2 1.385(3)
C1 C6 1.391(3)
C2 C3 1.384(3)
C2 H2 0.9300
C3 C4 1.376(3)
C3 H3 0.9300
C4 C5 1.367(3)
C4 H4 0.9300
C5 C6 1.393(2)
C5 H5 0.9300
C6 C7 1.460(3)
C7 C8 1.394(3)
C7 C12 1.398(2)
C8 C9 1.374(3)
C8 H8 0.9300
C9 C10 1.366(3)
C9 H9 0.9300
C10 C11 1.374(3)
C10 H10 0.9300
C11 C12 1.386(3)
C11 H11 0.9300
C12 C13 1.516(3)
C13 C14 1.523(3)
C13 C15 1.530(3)
C14 H14A 0.9600
C14 H14B 0.9600
C14 H14C 0.9600
C15 C20 1.380(3)
C15 C16 1.385(3)
C16 C17 1.372(3)
C16 H16 0.9300
C17 C18 1.363(3)
C17 H17 0.9300
C18 C19 1.368(3)
C18 H18 0.9300
C19 C20 1.383(3)
C19 H19 0.9300
C20 H20 0.9300
C21 C22 1.380(3)
C21 C26 1.383(2)
C22 C23 1.375(3)
C22 H22 0.9300
C23 C24 1.372(3)
C23 H23 0.9300
C24 C25 1.374(3)
C24 H24 0.9300
C25 C26 1.394(2)
C25 H25 0.9300
C26 C27 1.468(2)
C27 C28 1.391(3)
C27 C32 1.401(2)
C28 C29 1.380(3)
C28 H28 0.9300
C29 C30 1.373(3)
C29 H29 0.9300
C30 C31 1.380(3)
C30 H30 0.9300
C31 C32 1.389(3)
C31 H31 0.9300
C32 C33 1.515(2)
C33 C34 1.525(2)
C33 C35 1.532(3)
C34 H34A 0.9600
C34 H34B 0.9600
C34 H34C 0.9600
C35 C36 1.384(3)
C35 C40 1.386(3)
C36 C37 1.376(3)
C36 H36 0.9300
C37 C38 1.374(3)
C37 H37 0.9300
C38 C39 1.365(3)
C38 H38 0.9300
C39 C40 1.384(3)
C39 H39 0.9300
C40 H40 0.9300

loop_
_geom_torsion_atom_site_label_1
_geom_torsion_atom_site_label_2
_geom_torsion_atom_site_label_3
_geom_torsion_atom_site_label_4
_geom_torsion
C13 O1 C1 C2 -150.67(16)
C13 O1 C1 C6 32.8(2)
O1 C1 C2 C3 -177.21(17)
C6 C1 C2 C3 -0.7(3)
C1 C2 C3 C4 -0.8(3)
C2 C3 C4 C5 0.6(3)
C3 C4 C5 C6 1.0(3)
O1 C1 C6 C5 178.61(15)
C2 C1 C6 C5 2.3(3)
O1 C1 C6 C7 3.0(3)
C2 C1 C6 C7 -173.38(16)
C4 C5 C6 C1 -2.4(3)
C4 C5 C6 C7 172.94(18)
C1 C6 C7 C8 158.82(19)
C5 C6 C7 C8 -16.5(3)
C1 C6 C7 C12 -16.7(3)
C5 C6 C7 C12 168.01(18)
C12 C7 C8 C9 -0.6(3)
C6 C7 C8 C9 -176.13(19)
C7 C8 C9 C10 0.5(3)
C8 C9 C10 C11 -0.1(3)
C9 C10 C11 C12 -0.2(3)
C10 C11 C12 C7 0.0(3)
C10 C11 C12 C13 -178.9(2)
C8 C7 C12 C11 0.4(3)
C6 C7 C12 C11 176.08(18)
C8 C7 C12 C13 179.37(18)
C6 C7 C12 C13 -4.9(3)
C1 O1 C13 C12 -51.1(2)
C1 O1 C13 C14 -171.21(15)
C1 O1 C13 C15 72.23(18)
C11 C12 C13 O1 -143.77(18)
C7 C12 C13 O1 37.3(2)
C11 C12 C13 C14 -29.8(3)
C7 C12 C13 C14 151.23(18)
C11 C12 C13 C15 94.9(2)
C7 C12 C13 C15 -84.1(2)
O1 C13 C15 C20 -157.67(17)
C12 C13 C15 C20 -36.3(2)
C14 C13 C15 C20 90.1(2)
O1 C13 C15 C16 27.2(2)
C12 C13 C15 C16 148.57(18)
C14 C13 C15 C16 -85.0(2)
C20 C15 C16 C17 0.7(3)
C13 C15 C16 C17 176.05(18)
C15 C16 C17 C18 -1.3(3)
C16 C17 C18 C19 1.0(3)
C17 C18 C19 C20 -0.2(3)
C16 C15 C20 C19 0.1(3)
C13 C15 C20 C19 -175.16(18)
C18 C19 C20 C15 -0.4(3)
C33 O2 C21 C22 150.94(16)
C33 O2 C21 C26 -32.1(2)
O2 C21 C22 C23 178.74(16)
C26 C21 C22 C23 1.8(3)
C21 C22 C23 C24 -0.3(3)
C22 C23 C24 C25 -0.9(3)
C23 C24 C25 C26 0.6(3)
O2 C21 C26 C25 -178.86(15)
C22 C21 C26 C25 -2.0(3)
O2 C21 C26 C27 -1.2(2)
C22 C21 C26 C27 175.69(16)
C24 C25 C26 C21 0.8(3)
C24 C25 C26 C27 -176.76(17)
C21 C26 C27 C28 -163.59(17)
C25 C26 C27 C28 14.0(3)
C21 C26 C27 C32 15.4(2)
C25 C26 C27 C32 -167.02(16)
C32 C27 C28 C29 0.8(3)
C26 C27 C28 C29 179.82(18)
C27 C28 C29 C30 -1.2(3)
C28 C29 C30 C31 0.2(3)
C29 C30 C31 C32 1.3(3)
C30 C31 C32 C27 -1.7(3)
C30 C31 C32 C33 176.65(18)
C28 C27 C32 C31 0.7(3)
C26 C27 C32 C31 -178.41(17)
C28 C27 C32 C33 -177.75(17)
C26 C27 C32 C33 3.2(2)
C21 O2 C33 C32 47.23(19)
C21 O2 C33 C34 167.45(14)
C21 O2 C33 C35 -74.97(17)
C31 C32 C33 O2 148.71(17)
C27 C32 C33 O2 -32.9(2)
C31 C32 C33 C34 34.7(3)
C27 C32 C33 C34 -146.93(17)
C31 C32 C33 C35 -90.1(2)
C27 C32 C33 C35 88.24(19)
O2 C33 C35 C36 172.40(16)
C32 C33 C35 C36 51.1(2)
C34 C33 C35 C36 -75.0(2)
O2 C33 C35 C40 -8.3(2)
C32 C33 C35 C40 -129.61(19)
C34 C33 C35 C40 104.4(2)
C40 C35 C36 C37 1.7(3)
C33 C35 C36 C37 -178.89(17)
C35 C36 C37 C38 -0.5(3)
C36 C37 C38 C39 -1.1(3)
C37 C38 C39 C40 1.5(3)
C38 C39 C40 C35 -0.3(3)
C36 C35 C40 C39 -1.3(3)
C33 C35 C40 C39 179.32(18)

loop_
_cod_related_entry_id
_cod_related_entry_database
_cod_related_entry_code
1 ChemSpider 10149067
